data_8101113
loop_
_publ_author_name
'Vogt, Martin'
'Sch\"utt, Thomas'
'Kemmerich, Timm'
'Klap\"otke, Thomas M.'
'Beck, Wolfgang'

_publ_section_title
;
Crystal structure of trans-azido-bis(dimethylglyoximato)-triphenylphosphine-
cobalt(III), C~26~H~29~CoN~7~O~4~P, at 200 K
;
_journal_issue 4
_journal_name_full 'Zeitschrift f\"ur Kristallographie - New Crystal Structures'
_journal_page_first 637
_journal_page_last 638
_journal_volume 216
_journal_year 2001
_chemical_formula_structural 'C26 H29 Co N7 O4 P'
_chemical_formula_sum 'C26 H29 Co N7 O4 P'
_chemical_formula_weight 593.46
_space_group_IT_number 29
_symmetry_cell_setting Orthogonal
_symmetry_space_group_name_Hall 'P 2c -2ac'
_symmetry_space_group_name_H-M 'P c a 21'
_cell_angle_alpha 90.00
_cell_angle_beta 90.00
_cell_angle_gamma 90.00
_cell_formula_units_Z 4
_cell_length_a 15.1046(4)
_cell_length_b 11.0696(3)
_cell_length_c 16.5588(10)
_cell_measurement_temperature 200(2)
_cell_volume 2768.7(2)
_diffrn_ambient_temperature 200(2)
_exptl_crystal_density_diffrn 1.424
_cod_database_code 8101113

loop_
_symmetry_equiv_pos_as_xyz
'x, y, z'
'-x, -y, z+1/2'
'-x+1/2, y, z+1/2'
'x+1/2, -y, z'

loop_
_atom_site_label
_atom_site_type_symbol
_atom_site_fract_x
_atom_site_fract_y
_atom_site_fract_z
_atom_site_U_iso_or_equiv
_atom_site_adp_type
_atom_site_occupancy
_atom_site_symmetry_multiplicity
_atom_site_calc_flag
_atom_site_refinement_flags
_atom_site_disorder_assembly
_atom_site_disorder_group
Co1 Co 0.46586(4) 0.25468(8) 0.01798(16) 0.0200(3) Uani 1 1 d . . .
N1 N 0.4673(3) 0.3413(6) 0.1278(8) 0.036(3) Uani 1 1 d . . .
N2 N 0.5279(3) 0.4076(7) 0.1424(8) 0.035(3) Uani 1 1 d . . .
N3 N 0.5846(5) 0.4717(9) 0.1630(9) 0.072(5) Uani 1 1 d . . .
P1 P 0.45658(9) 0.16834(16) -0.10740(18) 0.0205(7) Uani 1 1 d . . .
C11 C 0.3523(3) 0.2136(6) -0.1572(7) 0.024(3) Uani 1 1 d . . .
C21 C 0.3398(4) 0.3248(7) -0.1922(8) 0.030(3) Uani 1 1 d . . .
H21 H 0.3855 0.3837 -0.1901 0.036 Uiso 1 1 calc R . .
C31 C 0.2583(4) 0.3522(8) -0.2318(8) 0.034(3) Uani 1 1 d . . .
H31 H 0.2517 0.4249 -0.2617 0.040 Uiso 1 1 calc R . .
C41 C 0.1889(4) 0.2706(8) -0.2258(8) 0.036(4) Uani 1 1 d . . .
H41 H 0.1339 0.2886 -0.2509 0.043 Uiso 1 1 calc R . .
C51 C 0.1985(4) 0.1639(8) -0.1839(8) 0.036(3) Uani 1 1 d . . .
H51 H 0.1491 0.1116 -0.1780 0.043 Uiso 1 1 calc R . .
C61 C 0.2804(4) 0.1309(7) -0.1496(7) 0.031(3) Uani 1 1 d . . .
H61 H 0.2874 0.0561 -0.1222 0.037 Uiso 1 1 calc R . .
C12 C 0.4566(3) 0.0043(7) -0.1242(7) 0.023(3) Uani 1 1 d . . .
C22 C 0.4562(4) -0.0815(7) -0.0603(8) 0.031(3) Uani 1 1 d . . .
H22 H 0.4595 -0.0558 -0.0057 0.037 Uiso 1 1 calc R . .
C32 C 0.4507(4) -0.2055(8) -0.0795(9) 0.036(4) Uani 1 1 d . . .
H32 H 0.4502 -0.2636 -0.0372 0.043 Uiso 1 1 calc R . .
C42 C 0.4462(4) -0.2436(7) -0.1591(9) 0.029(3) Uani 1 1 d . . .
H42 H 0.4418 -0.3272 -0.1713 0.035 Uiso 1 1 calc R . .
C52 C 0.4483(4) -0.1585(7) -0.2212(8) 0.030(3) Uani 1 1 d . . .
H52 H 0.4461 -0.1839 -0.2760 0.036 Uiso 1 1 calc R . .
C62 C 0.4534(4) -0.0366(8) -0.2025(8) 0.029(3) Uani 1 1 d . . .
H62 H 0.4547 0.0205 -0.2453 0.035 Uiso 1 1 calc R . .
C13 C 0.5505(4) 0.2142(7) -0.1720(7) 0.024(3) Uani 1 1 d . . .
C23 C 0.5448(4) 0.2898(9) -0.2391(9) 0.039(4) Uani 1 1 d . . .
H23 H 0.4885 0.3182 -0.2564 0.046 Uiso 1 1 calc R . .
C33 C 0.6214(5) 0.3247(9) -0.2817(9) 0.047(4) Uani 1 1 d . . .
H33 H 0.6179 0.3761 -0.3275 0.057 Uiso 1 1 calc R . .
C43 C 0.7044(5) 0.2800(9) -0.2535(10) 0.050(4) Uani 1 1 d . . .
H43 H 0.7575 0.3070 -0.2785 0.060 Uiso 1 1 calc R . .
C53 C 0.7092(4) 0.2009(8) -0.1927(9) 0.043(4) Uani 1 1 d . . .
H53 H 0.7649 0.1672 -0.1784 0.052 Uiso 1 1 calc R . .
C63 C 0.6329(4) 0.1668(7) -0.1495(8) 0.034(3) Uani 1 1 d . . .
H63 H 0.6372 0.1121 -0.1055 0.041 Uiso 1 1 calc R . .
C14 C 0.3527(4) 0.0922(7) 0.0943(8) 0.029(3) Uani 1 1 d . . .
C24 C 0.2966(4) 0.1887(7) 0.0611(7) 0.031(3) Uani 1 1 d . . .
C114 C 0.3196(5) -0.0158(9) 0.1375(9) 0.041(3) Uani 1 1 d . . .
H11A H 0.2885 -0.0687 0.0995 0.062 Uiso 1 1 calc R . .
H11B H 0.2789 0.0093 0.1804 0.062 Uiso 1 1 calc R . .
H11C H 0.3697 -0.0595 0.1613 0.062 Uiso 1 1 calc R . .
C124 C 0.1967(4) 0.1921(9) 0.0717(9) 0.050(4) Uani 1 1 d . . .
H12A H 0.1796 0.2679 0.0981 0.075 Uiso 1 1 calc R . .
H12B H 0.1779 0.1237 0.1052 0.075 Uiso 1 1 calc R . .
H12C H 0.1681 0.1869 0.0187 0.075 Uiso 1 1 calc R . .
N14 N 0.4366(3) 0.1122(6) 0.0779(6) 0.027(2) Uani 1 1 d . . .
N24 N 0.3415(3) 0.2750(5) 0.0247(8) 0.026(2) Uani 1 1 d . . .
O14 O 0.4991(3) 0.0336(4) 0.1060(5) 0.033(2) Uani 1 1 d . . .
O24 O 0.3017(2) 0.3739(5) -0.0040(5) 0.034(2) Uani 1 1 d . . .
H24 H 0.391(6) 0.435(11) -0.050(12) 0.08(4) Uiso 1 1 d . . .
C15 C 0.5799(4) 0.4272(7) -0.0375(7) 0.026(3) Uani 1 1 d . . .
C25 C 0.6355(4) 0.3308(6) -0.0025(7) 0.029(3) Uani 1 1 d . . .
C115 C 0.6141(5) 0.5374(8) -0.0770(9) 0.044(4) Uani 1 1 d . . .
H11D H 0.5789 0.6072 -0.0600 0.065 Uiso 1 1 calc R . .
H11E H 0.6101 0.5283 -0.1358 0.065 Uiso 1 1 calc R . .
H11F H 0.6761 0.5498 -0.0615 0.065 Uiso 1 1 calc R . .
C125 C 0.7353(3) 0.3387(7) 0.0018(8) 0.043(4) Uani 1 1 d . . .
H12D H 0.7589 0.2646 0.0261 0.064 Uiso 1 1 calc R . .
H12E H 0.7524 0.4083 0.0349 0.064 Uiso 1 1 calc R . .
H12F H 0.7594 0.3483 -0.0527 0.064 Uiso 1 1 calc R . .
N15 N 0.4954(3) 0.4023(5) -0.0308(5) 0.021(2) Uani 1 1 d . . .
N25 N 0.5911(2) 0.2411(4) 0.0251(10) 0.020(2) Uani 1 1 d . . .
O15 O 0.4339(3) 0.4818(5) -0.0554(5) 0.032(2) Uani 1 1 d . . .
O25 O 0.6318(3) 0.1443(5) 0.0594(5) 0.038(3) Uani 1 1 d . . .
H25 H 0.581(10) 0.10(2) 0.06(3) 0.22(9) Uiso 1 1 d . . .

loop_
_atom_site_aniso_label
_atom_site_aniso_U_11
_atom_site_aniso_U_22
_atom_site_aniso_U_33
_atom_site_aniso_U_23
_atom_site_aniso_U_13
_atom_site_aniso_U_12
Co1 0.0205(3) 0.0198(5) 0.0197(10) 0.0013(5) -0.0006(5) -0.0004(2)
N1 0.035(3) 0.032(4) 0.041(11) -0.005(4) -0.001(3) -0.005(2)
N2 0.040(3) 0.034(5) 0.032(10) -0.001(4) 0.004(3) 0.000(2)
N3 0.072(5) 0.085(7) 0.060(16) -0.047(7) 0.009(5) -0.045(4)
P1 0.0210(7) 0.0211(10) 0.019(2) 0.0012(10) 0.0009(8) -0.0007(5)
C11 0.023(3) 0.022(4) 0.028(9) 0.001(4) -0.004(3) 0.003(2)
C21 0.025(3) 0.042(5) 0.023(10) 0.006(5) 0.002(3) 0.005(3)
C31 0.037(3) 0.048(5) 0.016(11) 0.013(5) 0.005(4) 0.014(3)
C41 0.033(3) 0.042(6) 0.032(12) -0.008(5) -0.014(4) 0.015(3)
C51 0.021(3) 0.053(6) 0.033(11) -0.008(5) -0.008(3) -0.002(3)
C61 0.026(3) 0.032(5) 0.033(10) 0.004(4) -0.003(3) 0.001(2)
C12 0.019(3) 0.035(5) 0.014(10) -0.003(5) 0.000(3) 0.000(2)
C22 0.044(4) 0.029(5) 0.019(11) -0.003(5) -0.003(4) 0.003(3)
C32 0.043(4) 0.026(5) 0.040(14) 0.013(6) 0.002(4) 0.004(3)
C42 0.034(3) 0.021(5) 0.033(13) 0.001(5) 0.011(4) 0.003(2)
C52 0.031(3) 0.038(6) 0.021(11) -0.006(5) -0.002(3) -0.003(3)
C62 0.033(3) 0.029(5) 0.025(12) -0.003(5) 0.003(3) 0.002(2)
C13 0.030(3) 0.025(5) 0.017(10) -0.002(4) 0.001(3) -0.001(2)
C23 0.032(4) 0.041(6) 0.043(13) 0.014(6) 0.012(4) 0.000(3)
C33 0.049(5) 0.056(7) 0.036(14) 0.013(6) 0.013(5) -0.007(4)
C43 0.037(4) 0.045(6) 0.069(15) -0.007(7) 0.018(5) -0.012(3)
C53 0.026(3) 0.038(6) 0.066(13) -0.010(6) 0.014(4) -0.006(3)
C63 0.026(3) 0.042(5) 0.035(11) -0.005(5) 0.009(3) -0.003(3)
C14 0.040(4) 0.022(5) 0.025(10) -0.009(4) -0.002(4) -0.014(2)
C24 0.026(3) 0.033(5) 0.033(10) -0.002(4) 0.006(3) -0.003(3)
C114 0.054(4) 0.042(6) 0.028(12) 0.006(6) 0.005(5) -0.017(3)
C124 0.024(3) 0.072(6) 0.053(13) 0.003(6) 0.007(4) -0.008(3)
N14 0.037(3) 0.017(4) 0.029(8) 0.010(4) -0.004(3) -0.006(2)
N24 0.023(2) 0.027(3) 0.030(8) 0.001(5) 0.005(3) -0.0006(17)
O14 0.043(3) 0.025(3) 0.031(8) 0.012(3) -0.015(3) 0.001(2)
O24 0.024(2) 0.036(3) 0.041(8) 0.004(3) -0.003(2) 0.0066(16)
C15 0.028(3) 0.028(5) 0.021(10) -0.002(4) 0.002(3) -0.007(2)
C25 0.020(3) 0.032(5) 0.035(11) -0.006(4) -0.002(3) -0.005(2)
C115 0.041(4) 0.035(5) 0.054(13) 0.026(5) -0.002(4) -0.008(3)
C125 0.018(3) 0.049(5) 0.061(12) 0.004(5) -0.007(3) -0.003(2)
N15 0.024(3) 0.023(3) 0.017(7) 0.001(3) -0.006(3) 0.0054(19)
N25 0.024(2) 0.016(3) 0.020(7) 0.006(4) -0.003(4) 0.0045(16)
O15 0.026(2) 0.032(3) 0.039(7) 0.012(3) -0.004(2) 0.0024(19)
O25 0.029(2) 0.027(3) 0.058(9) 0.013(3) -0.012(3) 0.0065(18)

loop_
_geom_bond_atom_site_label_1
_geom_bond_atom_site_label_2
_geom_bond_distance
_geom_bond_site_symmetry_2
_geom_bond_publ_flag
Co1 N15 1.876(7) . ?
Co1 N24 1.895(4) . ?
Co1 N25 1.902(4) . ?
Co1 N14 1.915(7) . ?
Co1 N1 2.057(12) . ?
Co1 P1 2.290(4) . ?
N1 N2 1.197(9) . ?
N2 N3 1.164(10) . ?
P1 C12 1.837(8) . ?
P1 C11 1.847(7) . ?
P1 C13 1.848(9) . ?
C11 C21 1.374(12) . ?
C11 C61 1.427(9) . ?
C21 C31 1.426(12) . ?
C21 H21 0.9500 . ?
C31 C41 1.388(12) . ?
C31 H31 0.9500 . ?
C41 C51 1.378(14) . ?
C41 H41 0.9500 . ?
C51 C61 1.408(10) . ?
C51 H51 0.9500 . ?
C61 H61 0.9500 . ?
C12 C62 1.375(15) . ?
C12 C22 1.421(15) . ?
C22 C32 1.411(13) . ?
C22 H22 0.9500 . ?
C32 C42 1.386(18) . ?
C32 H32 0.9500 . ?
C42 C52 1.395(15) . ?
C42 H42 0.9500 . ?
C52 C62 1.386(12) . ?
C52 H52 0.9500 . ?
C62 H62 0.9500 . ?
C13 C23 1.394(17) . ?
C13 C63 1.401(11) . ?
C23 C33 1.408(13) . ?
C23 H23 0.9500 . ?
C33 C43 1.427(14) . ?
C33 H33 0.9500 . ?
C43 C53 1.336(19) . ?
C43 H43 0.9500 . ?
C53 C63 1.407(12) . ?
C53 H53 0.9500 . ?
C63 H63 0.9500 . ?
C14 N14 1.315(9) . ?
C14 C24 1.469(12) . ?
C14 C114 1.480(13) . ?
C24 N24 1.318(11) . ?
C24 C124 1.520(7) . ?
C114 H11A 0.9800 . ?
C114 H11B 0.9800 . ?
C114 H11C 0.9800 . ?
C124 H12A 0.9800 . ?
C124 H12B 0.9800 . ?
C124 H12C 0.9800 . ?
N14 O14 1.366(8) . ?
N24 O24 1.336(9) . ?
C15 N15 1.310(8) . ?
C15 C25 1.476(11) . ?
C15 C115 1.478(12) . ?
C25 N25 1.283(10) . ?
C25 C125 1.512(7) . ?
C115 H11D 0.9800 . ?
C115 H11E 0.9800 . ?
C115 H11F 0.9800 . ?
C125 H12D 0.9800 . ?
C125 H12E 0.9800 . ?
C125 H12F 0.9800 . ?
N15 O15 1.343(8) . ?
N25 O25 1.359(9) . ?
O15 H24 0.83(10) . ?
O25 H25 0.94(18) . ?
